data_4002973
loop_
_publ_author_name
'Wiscons, Ren A.'
'Coropceanu, Veaceslav'
'Matzger, Adam J.'

_publ_section_title
;
 Quaternary Charge-Transfer Solid Solutions: Electronic Tunability through
 Stoichiometry
;
_journal_issue 17
_journal_name_full 'Chemistry of Materials'
_journal_page_first 6598
_journal_paper_doi 10.1021/acs.chemmater.9b00502
_journal_volume 31
_journal_year 2019
_chemical_formula_moiety 'C14 H12 Se'
_chemical_formula_sum 'C14 H12 Se'
_chemical_formula_weight 259.20
_chemical_name_systematic 4,6-dimethyldibenzoselenophene
_space_group_crystal_system monoclinic
_space_group_IT_number 14
_space_group_name_Hall '-P 2ybc'
_space_group_name_H-M_alt 'P 1 21/c 1'
_symmetry_space_group_name_Hall '-P 2ybc'
_symmetry_space_group_name_H-M 'P 1 21/c 1'
_atom_sites_solution_hydrogens geom
_atom_sites_solution_primary dual
_audit_creation_date 2019-02-02
_audit_creation_method
;
Olex2 1.2-ac3
(compiled 2017.01.05 svn.r3372 for Rigaku Oxford Diffraction, GUI svn.r5289)
;
_cell_angle_alpha 90
_cell_angle_beta 90.7550(15)
_cell_angle_gamma 90
_cell_formula_units_Z 4
_cell_length_a 9.74881(17)
_cell_length_b 6.68747(14)
_cell_length_c 16.9645(3)
_cell_measurement_reflns_used 7224
_cell_measurement_temperature 297.60(10)
_cell_measurement_theta_max 77.4060
_cell_measurement_theta_min 5.2030
_cell_volume 1105.90(4)
_computing_cell_refinement 'CrysAlisPro 1.171.40.5a (Rigaku OD, 2018)'
_computing_data_collection 'CrysAlisPro 1.171.40.5a (Rigaku OD, 2018)'
_computing_data_reduction 'CrysAlisPro 1.171.40.5a (Rigaku OD, 2018)'
_computing_molecular_graphics 'Olex2 (Dolomanov et al., 2009)'
_computing_publication_material 'Olex2 (Dolomanov et al., 2009)'
_computing_structure_refinement 'ShelXL (Sheldrick, 2015)'
_computing_structure_solution 'ShelXT (Sheldrick, 2015)'
_diffrn_ambient_environment air
_diffrn_ambient_temperature 297.60(10)
_diffrn_detector 'CCD plate'
_diffrn_detector_type HyPix
_diffrn_measured_fraction_theta_full 0.999
_diffrn_measured_fraction_theta_max 0.999
_diffrn_measurement_details
;
List of Runs (angles in degrees, time in seconds):

  # Type    Start    End  Width  t~exp~   \w     \q     \k     \f   Frames
--------------------------------------------------------------------------
  1  \w    -21.00  59.00   0.50    1.00    --   50.24 -43.00 -11.00  160
  2  \w     34.00  60.00   0.50    3.22    --  105.75 -77.00  90.00   52
  3  \w     34.00 123.00   0.50    3.22    --  105.75 -77.00  90.00  178
  4  \w     93.00 123.00   0.50    3.22    --  105.75 -77.00  90.00   60
  5  \w     42.00  68.00   0.50    3.22    --  105.75 -37.00 150.00   52
  6  \w     32.00  72.00   0.50    3.22    --  105.75 -19.00 150.00   80
  7  \w     97.00 178.00   0.50    3.22    --  105.75  43.00 140.00  162
  8  \w     71.00 121.00   0.50    1.00    --   50.24 125.00 -30.00  100
  9  \w     71.00 121.00   0.50    1.00    --   50.24 125.00-150.00  100
 10  \w     37.00  75.00   0.50    3.22    --  105.75 -19.00 -60.00   76
 11  \w     50.00  75.00   0.50    3.22    --  105.75 -19.00-120.00   50
 12  \w     36.00  66.00   0.50    3.22    --  105.75 -37.00-150.00   60
 13  \w     38.00  66.00   0.50    3.22    --  105.75 -37.00-180.00   56
 14  \w     33.00  58.00   0.50    3.22    --  105.75 -37.00-120.00   50
 15  \w     34.00  75.00   0.50    3.22    --  105.75 -43.00 -11.00   82
 16  \w     35.00  61.00   0.50    3.22    --  105.75 -37.00   0.00   52
 17  \w    -59.00  22.00   0.50    1.00    --  -50.24  43.00 140.00  162
 18  \w    -58.00  22.00   0.50    1.00    --  -50.24  37.00-120.00  160
 19  \w    -69.00 -33.00   0.50    3.22    -- -105.75  37.00  60.00   72
 20  \w    -75.00 -34.00   0.50    3.22    -- -105.75  43.00 140.00   82
 21  \w    -76.00 -32.00   0.50    3.22    -- -105.75  19.00 120.00   88
 22  \w    -76.00 -32.00   0.50    3.22    -- -105.75  19.00 150.00   88
 23  \w    -69.00 -33.00   0.50    3.22    -- -105.75  37.00  90.00   72
 24  \w   -106.00 -34.00   0.50    3.22    -- -105.75  57.00   0.00  144
 25  \w   -121.00 -41.00   0.50    1.00    --  -50.24 -43.00 -11.00  160
 26  \w   -121.00 -70.00   0.50    1.00    --  -50.24-125.00 -30.00  102
 27  \w   -177.00 -97.00   0.50    3.22    -- -105.75 -43.00 -11.00  160
 28  \w   -177.00 -93.00   0.50    3.22    -- -105.75 -57.00 -30.00  168
;
_diffrn_measurement_device 'four-circle diffractometer'
_diffrn_measurement_device_type 'XtaLAB Synergy, Single source at home/near, HyPix'
_diffrn_measurement_method '\w scans'
_diffrn_orient_matrix_type 'CrysAlisPro convention (1999,Acta A55,543-557)'
_diffrn_orient_matrix_UB_11 0.1295754000
_diffrn_orient_matrix_UB_12 0.0546286000
_diffrn_orient_matrix_UB_13 0.0483722000
_diffrn_orient_matrix_UB_21 -0.0893220000
_diffrn_orient_matrix_UB_22 0.1124328000
_diffrn_orient_matrix_UB_23 0.0597570000
_diffrn_orient_matrix_UB_31 -0.0154127000
_diffrn_orient_matrix_UB_32 -0.1933049000
_diffrn_orient_matrix_UB_33 0.0483668000
_diffrn_radiation_monochromator mirror
_diffrn_radiation_probe x-ray
_diffrn_radiation_type CuK\a
_diffrn_radiation_wavelength 1.54184
_diffrn_reflns_av_R_equivalents 0.0249
_diffrn_reflns_av_unetI/netI 0.0150
_diffrn_reflns_Laue_measured_fraction_full 0.999
_diffrn_reflns_Laue_measured_fraction_max 0.999
_diffrn_reflns_limit_h_max 11
_diffrn_reflns_limit_h_min -11
_diffrn_reflns_limit_k_max 5
_diffrn_reflns_limit_k_min -7
_diffrn_reflns_limit_l_max 20
_diffrn_reflns_limit_l_min -17
_diffrn_reflns_number 10191
_diffrn_reflns_point_group_measured_fraction_full 0.999
_diffrn_reflns_point_group_measured_fraction_max 0.999
_diffrn_reflns_theta_full 66.572
_diffrn_reflns_theta_max 66.572
_diffrn_reflns_theta_min 4.536
_diffrn_source 'micro-focus sealed X-ray tube'
_diffrn_source_type 'PhotonJet (Cu) X-ray Source'
_exptl_absorpt_coefficient_mu 4.256
_exptl_absorpt_correction_T_max 1.00000
_exptl_absorpt_correction_T_min 0.48407
_exptl_absorpt_correction_type multi-scan
_exptl_absorpt_process_details
;
CrysAlisPro 1.171.40.5a (Rigaku Oxford Diffraction, 2018)
Empirical absorption correction using spherical harmonics,
 implemented in SCALE3 ABSPACK scaling algorithm.
;
_exptl_crystal_colour 'clear colourless'
_exptl_crystal_colour_lustre clear
_exptl_crystal_colour_primary colourless
_exptl_crystal_density_diffrn 1.557
_exptl_crystal_description plate
_exptl_crystal_F_000 520
_exptl_crystal_recrystallization_method sublimation
_exptl_crystal_size_max 0.266
_exptl_crystal_size_mid 0.189
_exptl_crystal_size_min 0.037
_refine_diff_density_max 0.594
_refine_diff_density_min -0.482
_refine_diff_density_rms 0.083
_refine_ls_extinction_method none
_refine_ls_goodness_of_fit_ref 1.222
_refine_ls_hydrogen_treatment constr
_refine_ls_matrix_type full
_refine_ls_number_parameters 138
_refine_ls_number_reflns 1953
_refine_ls_number_restraints 0
_refine_ls_restrained_S_all 1.222
_refine_ls_R_factor_all 0.0328
_refine_ls_R_factor_gt 0.0299
_refine_ls_shift/su_max 0.000
_refine_ls_shift/su_mean 0.000
_refine_ls_structure_factor_coef Fsqd
_refine_ls_weighting_details 'w=1/[\s^2^(Fo^2^)+(0.0631P)^2^+0.5424P] where P=(Fo^2^+2Fc^2^)/3'
_refine_ls_weighting_scheme calc
_refine_ls_wR_factor_gt 0.0873
_refine_ls_wR_factor_ref 0.1114
_reflns_Friedel_coverage 0.000
_reflns_number_gt 1829
_reflns_number_total 1953
_reflns_threshold_expression 'I > 2\s(I)'
_cod_data_source_file cm9b00502_si_003.cif
_cod_data_source_block exp_754_dmdbs
_cod_original_cell_volume 1105.90(3)
_cod_database_code 4002973
_shelx_shelxl_version_number 2017/1
_chemical_oxdiff_formula 'C56 H48 Se4 '
_shelx_space_group_comment
;
The symmetry employed for this shelxl refinement is uniquely defined
by the following loop, which should always be used as a source of
symmetry information in preference to the above space-group names.
They are only intended as comments.
;
_diffrn_oxdiff_ac3_digest_frames
;
01ffc993723964e5d5ab97d6126ed5b6e9028283eb8
;
_reflns_odcompleteness_completeness 99.95
_reflns_odcompleteness_iscentric 1
_reflns_odcompleteness_theta 66.97
_olex2_refinement_description
;
1. Fixed Uiso
 At 1.2 times of:
  All C(H) groups
 At 1.5 times of:
  All C(H,H,H) groups
2.a Aromatic/amide H refined with riding coordinates:
 C1(H1), C3(H3), C9(H9), C10(H10), C2(H2), C8(H8)
2.b Idealised Me refined as rotating group:
 C13(H13A,H13B,H13C), C14(H14A,H14B,H14C)
;
_olex2_exptl_crystal_mounting_method 'MiTeGen MicroMount w/ mineral oil'
_olex2_submission_special_instructions 'No special instructions were received'
_oxdiff_exptl_absorpt_empirical_details
;
Empirical correction (ABSPACK) includes:
- Absorption correction using spherical harmonics
- Frame scaling
;
_oxdiff_exptl_absorpt_empirical_full_max 1.461
_oxdiff_exptl_absorpt_empirical_full_min 0.714

loop_
_space_group_symop_operation_xyz
'x, y, z'
'-x, y+1/2, -z+1/2'
'-x, -y, -z'
'x, -y-1/2, z-1/2'

loop_
_atom_site_label
_atom_site_type_symbol
_atom_site_fract_x
_atom_site_fract_y
_atom_site_fract_z
_atom_site_U_iso_or_equiv
_atom_site_adp_type
_atom_site_occupancy
_atom_site_site_symmetry_order
_atom_site_calc_flag
_atom_site_refinement_flags_posn
Se1 Se 0.46370(3) 0.23478(5) 0.42286(2) 0.04798(18) Uani 1 1 d .
C12 C 0.5731(3) 0.5830(4) 0.36401(14) 0.0424(6) Uani 1 1 d .
C1 C 0.6717(4) 0.7267(5) 0.3475(2) 0.0522(8) Uani 1 1 d .
H1 H 0.648980 0.838277 0.317323 0.063 Uiso 1 1 calc R
C6 C 0.3555(3) 0.4164(4) 0.36261(15) 0.0440(6) Uani 1 1 d .
C5 C 0.6110(3) 0.4156(4) 0.40925(14) 0.0420(6) Uani 1 1 d .
C11 C 0.4301(3) 0.5822(4) 0.33831(14) 0.0425(6) Uani 1 1 d .
C4 C 0.7435(3) 0.3895(4) 0.43939(15) 0.0459(6) Uani 1 1 d .
C3 C 0.8383(3) 0.5352(5) 0.42193(17) 0.0537(7) Uani 1 1 d .
H3 H 0.927597 0.521844 0.441103 0.064 Uiso 1 1 calc R
C9 C 0.2276(4) 0.7022(5) 0.27181(19) 0.0568(8) Uani 1 1 d .
H9 H 0.183561 0.797565 0.240601 0.068 Uiso 1 1 calc R
C10 C 0.3643(4) 0.7266(5) 0.2918(2) 0.0522(8) Uani 1 1 d .
H10 H 0.412194 0.838097 0.274389 0.063 Uiso 1 1 calc R
C2 C 0.8045(4) 0.7017(5) 0.3765(2) 0.0576(8) Uani 1 1 d .
H2 H 0.871210 0.796803 0.365584 0.069 Uiso 1 1 calc R
C8 C 0.1550(3) 0.5362(5) 0.29801(17) 0.0568(8) Uani 1 1 d .
H8 H 0.062601 0.524126 0.284586 0.068 Uiso 1 1 calc R
C7 C 0.2166(3) 0.3887(5) 0.34349(16) 0.0490(7) Uani 1 1 d .
C13 C 0.7800(4) 0.2098(5) 0.4890(2) 0.0586(9) Uani 1 1 d .
H13A H 0.724084 0.207901 0.535150 0.088 Uiso 1 1 calc GR
H13B H 0.874972 0.216934 0.504518 0.088 Uiso 1 1 calc GR
H13C H 0.764329 0.090124 0.458975 0.088 Uiso 1 1 calc GR
C14 C 0.1402(4) 0.2071(6) 0.3712(3) 0.0631(9) Uani 1 1 d .
H14A H 0.145519 0.199553 0.427646 0.095 Uiso 1 1 calc GR
H14B H 0.180312 0.089239 0.348861 0.095 Uiso 1 1 calc GR
H14C H 0.045785 0.216505 0.354707 0.095 Uiso 1 1 calc GR

loop_
_atom_site_aniso_label
_atom_site_aniso_U_11
_atom_site_aniso_U_22
_atom_site_aniso_U_33
_atom_site_aniso_U_23
_atom_site_aniso_U_13
_atom_site_aniso_U_12
Se1 0.0511(3) 0.0434(3) 0.0494(3) 0.00656(11) -0.00105(17) 0.00171(11)
C12 0.0516(14) 0.0428(15) 0.0329(12) -0.0023(11) 0.0034(10) 0.0025(11)
C1 0.0605(19) 0.0518(19) 0.0442(17) 0.0024(12) -0.0011(14) -0.0026(13)
C6 0.0505(14) 0.0443(15) 0.0372(12) -0.0015(11) 0.0018(10) 0.0060(12)
C5 0.0504(14) 0.0405(14) 0.0352(12) -0.0024(10) 0.0018(10) 0.0011(11)
C11 0.0525(14) 0.0417(15) 0.0334(12) 0.0000(10) 0.0034(10) 0.0054(11)
C4 0.0534(14) 0.0467(16) 0.0375(13) -0.0046(11) -0.0022(11) 0.0059(12)
C3 0.0510(15) 0.0608(19) 0.0490(15) -0.0044(14) -0.0069(12) -0.0015(14)
C9 0.0596(18) 0.0631(19) 0.0475(17) 0.0080(15) -0.0038(14) 0.0149(16)
C10 0.0604(19) 0.0490(18) 0.0472(18) 0.0089(12) 0.0030(14) 0.0072(13)
C2 0.0563(18) 0.0589(19) 0.0576(19) -0.0019(16) 0.0012(14) -0.0082(16)
C8 0.0495(15) 0.072(2) 0.0487(15) -0.0073(15) -0.0038(12) 0.0120(15)
C7 0.0490(14) 0.0549(17) 0.0432(14) -0.0073(12) 0.0015(11) 0.0054(13)
C13 0.063(2) 0.0568(19) 0.0559(19) -0.0006(15) -0.0117(16) 0.0114(16)
C14 0.0526(18) 0.061(2) 0.076(2) 0.0019(18) -0.0010(16) -0.0052(16)

loop_
_atom_type_symbol
_atom_type_description
_atom_type_scat_dispersion_real
_atom_type_scat_dispersion_imag
_atom_type_scat_source
C C 0.0181 0.0091 'International Tables Vol C Tables 4.2.6.8 and 6.1.1.4'
H H 0.0000 0.0000 'International Tables Vol C Tables 4.2.6.8 and 6.1.1.4'
Se Se -0.7943 1.1372 'International Tables Vol C Tables 4.2.6.8 and 6.1.1.4'

loop_
_exptl_crystal_face_index_h
_exptl_crystal_face_index_k
_exptl_crystal_face_index_l
_exptl_crystal_face_perp_dist
1 -4 0 0.0679
-1 -3 8 0.0976
-2 3 8 0.0838
-2 4 4 0.0855
2 0 -10 0.0700
6 0 -1 0.0226
-6 0 1 0.0095

loop_
_geom_angle_atom_site_label_1
_geom_angle_atom_site_label_2
_geom_angle_atom_site_label_3
_geom_angle
C5 Se1 C6 86.72(12)
C1 C12 C5 118.9(3)
C1 C12 C11 127.2(3)
C5 C12 C11 113.9(2)
C12 C1 H1 120.4
C2 C1 C12 119.3(3)
C2 C1 H1 120.4
C11 C6 Se1 112.38(19)
C11 C6 C7 123.0(3)
C7 C6 Se1 124.7(2)
C12 C5 Se1 112.39(19)
C4 C5 Se1 125.1(2)
C4 C5 C12 122.5(3)
C6 C11 C12 114.6(2)
C6 C11 C10 118.7(3)
C10 C11 C12 126.7(3)
C5 C4 C13 121.1(3)
C3 C4 C5 116.9(3)
C3 C4 C13 122.0(3)
C4 C3 H3 119.0
C4 C3 C2 122.1(3)
C2 C3 H3 119.0
C10 C9 H9 119.7
C10 C9 C8 120.6(3)
C8 C9 H9 119.7
C11 C10 H10 120.3
C9 C10 C11 119.5(3)
C9 C10 H10 120.3
C1 C2 C3 120.3(3)
C1 C2 H2 119.8
C3 C2 H2 119.8
C9 C8 H8 119.1
C7 C8 C9 121.8(3)
C7 C8 H8 119.1
C6 C7 C14 121.1(3)
C8 C7 C6 116.5(3)
C8 C7 C14 122.4(3)
C4 C13 H13A 109.5
C4 C13 H13B 109.5
C4 C13 H13C 109.5
H13A C13 H13B 109.5
H13A C13 H13C 109.5
H13B C13 H13C 109.5
C7 C14 H14A 109.5
C7 C14 H14B 109.5
C7 C14 H14C 109.5
H14A C14 H14B 109.5
H14A C14 H14C 109.5
H14B C14 H14C 109.5

loop_
_geom_bond_atom_site_label_1
_geom_bond_atom_site_label_2
_geom_bond_distance
Se1 C6 1.898(3)
Se1 C5 1.894(3)
C12 C1 1.390(4)
C12 C5 1.404(4)
C12 C11 1.455(4)
C1 H1 0.9300
C1 C2 1.390(5)
C6 C11 1.392(4)
C6 C7 1.400(4)
C5 C4 1.394(4)
C11 C10 1.398(4)
C4 C3 1.378(4)
C4 C13 1.507(4)
C3 H3 0.9300
C3 C2 1.391(5)
C9 H9 0.9300
C9 C10 1.380(5)
C9 C8 1.392(5)
C10 H10 0.9300
C2 H2 0.9300
C8 H8 0.9300
C8 C7 1.385(4)
C7 C14 1.504(5)
C13 H13A 0.9600
C13 H13B 0.9600
C13 H13C 0.9600
C14 H14A 0.9600
C14 H14B 0.9600
C14 H14C 0.9600

loop_
_exptl_oxdiff_crystal_face_indexfrac_h
_exptl_oxdiff_crystal_face_indexfrac_k
_exptl_oxdiff_crystal_face_indexfrac_l
_exptl_oxdiff_crystal_face_x
_exptl_oxdiff_crystal_face_y
_exptl_oxdiff_crystal_face_z
0.7773 -4.3112 0.0614 -0.1318 -0.5505 0.8244
-1.2297 -2.9386 7.8514 0.0599 0.2486 0.9667
-2.2535 2.6473 7.8459 0.2321 0.9678 -0.0975
-1.6760 3.8328 4.3170 0.2010 0.8386 -0.5063
2.3284 -0.0576 -10.2873 -0.1991 -0.8292 -0.5223
6.3040 0.1645 -0.9169 0.7815 -0.5994 -0.1733
-6.2865 -0.2829 1.1038 -0.7766 0.5957 0.2050
